data_4317357
loop_
_publ_author_name
'Fang Kong'
'Xiang Xu'
'Jiang-Gao Mao'

_publ_section_title
;
 A Series of New Ternary and Quaternary Compounds in the LiI-GaIII-TeIV-O
 System
;
_journal_name_full 'Inorganic Chemistry'
_journal_page_first 11573
_journal_page_last 11580
_journal_paper_doi 10.1021/ic101843g
_journal_volume 49
_journal_year 2010
_chemical_formula_sum 'Ga3 H13 Li2 O24 Te6'
_chemical_formula_weight 1385.74
_chemical_name_systematic
; 
 ? 
;
_space_group_IT_number 148
_symmetry_cell_setting trigonal
_symmetry_space_group_name_Hall '-R 3'
_symmetry_space_group_name_H-M 'R -3 :H'
_atom_sites_solution_hydrogens geom
_atom_sites_solution_primary direct
_atom_sites_solution_secondary difmap
_audit_creation_method SHELXL-97
_cell_angle_alpha 90.00
_cell_angle_beta 90.00
_cell_angle_gamma 120.00
_cell_formula_units_Z 3
_cell_length_a 9.2149(11)
_cell_length_b 9.2149(11)
_cell_length_c 25.730(8)
_cell_measurement_temperature 293(2)
_cell_measurement_theta_max 27.4603
_cell_measurement_theta_min 3.0036
_cell_volume 1892.1(7)
_computing_structure_refinement 'SHELXL-97 (Sheldrick, 1997)'
_computing_structure_solution 'SHELXS-97 (Sheldrick, 1990)'
_diffrn_ambient_temperature 293(2)
_diffrn_measured_fraction_theta_full 0.979
_diffrn_measured_fraction_theta_max 0.979
_diffrn_measurement_device_type 'Saturn 70'
_diffrn_measurement_method CCD_Profile_fitting
_diffrn_radiation_monochromator graphite
_diffrn_radiation_source 'fine-focus sealed tube'
_diffrn_radiation_type MoK\a
_diffrn_radiation_wavelength 0.71073
_diffrn_reflns_av_R_equivalents 0.0480
_diffrn_reflns_av_sigmaI/netI 0.0546
_diffrn_reflns_limit_h_max 11
_diffrn_reflns_limit_h_min -11
_diffrn_reflns_limit_k_max 11
_diffrn_reflns_limit_k_min -11
_diffrn_reflns_limit_l_max 32
_diffrn_reflns_limit_l_min -33
_diffrn_reflns_number 3536
_diffrn_reflns_theta_full 27.46
_diffrn_reflns_theta_max 27.46
_diffrn_reflns_theta_min 4.71
_exptl_absorpt_coefficient_mu 10.076
_exptl_absorpt_correction_T_max 1.0000
_exptl_absorpt_correction_T_min 0.5356
_exptl_absorpt_correction_type multi-scan
_exptl_crystal_colour White
_exptl_crystal_density_diffrn 3.648
_exptl_crystal_density_method 'not measured'
_exptl_crystal_description Prism
_exptl_crystal_F_000 1848
_exptl_crystal_size_max 0.15
_exptl_crystal_size_mid 0.10
_exptl_crystal_size_min 0.10
_refine_diff_density_max 2.266
_refine_diff_density_min -1.158
_refine_diff_density_rms 0.292
_refine_ls_extinction_coef none
_refine_ls_extinction_method none
_refine_ls_goodness_of_fit_ref 1.118
_refine_ls_hydrogen_treatment constr
_refine_ls_matrix_type full
_refine_ls_number_parameters 54
_refine_ls_number_reflns 947
_refine_ls_number_restraints 0
_refine_ls_restrained_S_all 1.118
_refine_ls_R_factor_all 0.0450
_refine_ls_R_factor_gt 0.0353
_refine_ls_shift/su_max 0.000
_refine_ls_shift/su_mean 0.000
_refine_ls_structure_factor_coef Fsqd
_refine_ls_weighting_details 'calc w=1/[\s^2^(Fo^2^)+(0.0338P)^2^+14.4720P] where P=(Fo^2^+2Fc^2^)/3'
_refine_ls_weighting_scheme calc
_refine_ls_wR_factor_gt 0.0847
_refine_ls_wR_factor_ref 0.0903
_reflns_number_gt 805
_reflns_number_total 947
_reflns_threshold_expression >2sigma(I)
_cod_data_source_file ic101843g_si_002_3.cif
_cod_data_source_block HLi2Ga3Te6O18(H2O)
_cod_depositor_comments
;
The following automatic conversions were performed:

'_symmetry_cell_setting' value 'Trigonal' changed to 'trigonal'
according to the built-in table from CIF Core dictionary named
'cif_core.dic' version 2.4.1 from
2010-06-29.

'_exptl_absorpt_correction_type' value 'Multi-scan'
changed to 'multi-scan' according to the built-in table from CIF Core
dictionary named 'cif_core.dic' version 2.4.1 from 2010-06-29.

Automatic conversion script
Id: cif_fix_values 1646 2011-03-28 12:23:43Z adriana 

The following automatic conversions were performed:

'_refine_ls_hydrogen_treatment' value 'contr' was replaced with the
value 'constr' as specified in the replacement file
'src/cod-tools/trunk/data/replacement-values/replacement_values.lst'.

Automatic conversion script
Id: cif_fix_values 5376 2017-05-30 11:51:03Z andrius 
;
_cod_original_cell_volume 1892.2(7)
_cod_original_sg_symbol_H-M 'R -3'
_cod_original_formula_sum 'H13 Ga3 Li2 O24 Te6'
_cod_database_code 4317357

loop_
_symmetry_equiv_pos_as_xyz
'x, y, z'
'-y, x-y, z'
'-x+y, -x, z'
'x+2/3, y+1/3, z+1/3'
'-y+2/3, x-y+1/3, z+1/3'
'-x+y+2/3, -x+1/3, z+1/3'
'x+1/3, y+2/3, z+2/3'
'-y+1/3, x-y+2/3, z+2/3'
'-x+y+1/3, -x+2/3, z+2/3'
'-x, -y, -z'
'y, -x+y, -z'
'x-y, x, -z'
'-x+2/3, -y+1/3, -z+1/3'
'y+2/3, -x+y+1/3, -z+1/3'
'x-y+2/3, x+1/3, -z+1/3'
'-x+1/3, -y+2/3, -z+2/3'
'y+1/3, -x+y+2/3, -z+2/3'
'x-y+1/3, x+2/3, -z+2/3'

loop_
_atom_site_label
_atom_site_type_symbol
_atom_site_fract_x
_atom_site_fract_y
_atom_site_fract_z
_atom_site_U_iso_or_equiv
_atom_site_adp_type
_atom_site_occupancy
_atom_site_symmetry_multiplicity
_atom_site_calc_flag
_atom_site_refinement_flags
_atom_site_disorder_assembly
_atom_site_disorder_group
Li1 Li 0.0000 0.0000 0.3036(13) 0.028(6) Uani 1 3 d S . .
Ga1 Ga 0.0000 0.0000 0.19247(5) 0.0082(3) Uani 1 3 d S . .
Ga2 Ga 0.6667 0.3333 0.3333 0.0077(4) Uani 1 6 d S . .
Te1 Te 0.37811(6) 0.16217(6) 0.236652(17) 0.01032(18) Uani 1 1 d . . .
O1 O 0.1776(7) 0.1677(7) 0.23901(19) 0.0129(11) Uani 1 1 d . . .
O2 O 0.4820(7) 0.3224(7) 0.18346(19) 0.0143(12) Uani 1 1 d . . .
O3 O 0.4841(7) 0.3182(7) 0.2896(2) 0.0150(12) Uani 1 1 d . . .
O1W O 0.0115(10) 0.1924(11) 0.3442(4) 0.069(3) Uani 1 1 d . . .
H1WA H 0.0104 0.1719 0.3764 0.103 Uiso 1 1 d R . .
H1WB H -0.0728 0.2025 0.3367 0.103 Uiso 1 1 d R . .

loop_
_atom_site_aniso_label
_atom_site_aniso_U_11
_atom_site_aniso_U_22
_atom_site_aniso_U_33
_atom_site_aniso_U_23
_atom_site_aniso_U_13
_atom_site_aniso_U_12
Li1 0.012(8) 0.012(8) 0.061(19) 0.000 0.000 0.006(4)
Ga1 0.0088(4) 0.0088(4) 0.0070(6) 0.000 0.000 0.0044(2)
Ga2 0.0088(6) 0.0088(6) 0.0056(8) 0.000 0.000 0.0044(3)
Te1 0.0094(3) 0.0108(3) 0.0101(3) -0.00002(18) -0.00026(17) 0.0046(2)
O1 0.011(3) 0.015(3) 0.011(2) -0.004(2) 0.000(2) 0.004(2)
O2 0.015(3) 0.017(3) 0.011(2) 0.003(2) 0.004(2) 0.009(2)
O3 0.016(3) 0.018(3) 0.012(2) -0.005(2) -0.007(2) 0.009(2)
O1W 0.031(5) 0.055(6) 0.120(8) -0.052(6) -0.005(5) 0.022(4)

loop_
_atom_type_symbol
_atom_type_description
_atom_type_scat_dispersion_real
_atom_type_scat_dispersion_imag
_atom_type_scat_source
Li Li -0.0003 0.0001 'International Tables Vol C Tables 4.2.6.8 and 6.1.1.4'
O O 0.0106 0.0060 'International Tables Vol C Tables 4.2.6.8 and 6.1.1.4'
Ga Ga 0.2307 1.6083 'International Tables Vol C Tables 4.2.6.8 and 6.1.1.4'
Te Te -0.5308 1.6751 'International Tables Vol C Tables 4.2.6.8 and 6.1.1.4'
H H 0.0000 0.0000 'International Tables Vol C Tables 4.2.6.8 and 6.1.1.4'

loop_
_geom_angle_atom_site_label_1
_geom_angle_atom_site_label_2
_geom_angle_atom_site_label_3
_geom_angle
_geom_angle_site_symmetry_1
_geom_angle_site_symmetry_3
_geom_angle_publ_flag
O1W Li1 O1W 95.5(11) . 2 ?
O1W Li1 O1W 95.5(11) . 3 ?
O1W Li1 O1W 95.5(11) 2 3 ?
O1W Li1 O1 165.0(14) . 3 ?
O1W Li1 O1 94.6(4) 2 3 ?
O1W Li1 O1 94.4(4) 3 3 ?
O1W Li1 O1 94.6(4) . 2 ?
O1W Li1 O1 94.4(4) 2 2 ?
O1W Li1 O1 165.0(14) 3 2 ?
O1 Li1 O1 73.6(9) 3 2 ?
O1W Li1 O1 94.4(4) . . ?
O1W Li1 O1 165.0(14) 2 . ?
O1W Li1 O1 94.6(4) 3 . ?
O1 Li1 O1 73.6(9) 3 . ?
O1 Li1 O1 73.6(9) 2 . ?
O1W Li1 Ga1 121.3(9) . . ?
O1W Li1 Ga1 121.3(9) 2 . ?
O1W Li1 Ga1 121.3(9) 3 . ?
O1 Li1 Ga1 43.8(6) 3 . ?
O1 Li1 Ga1 43.8(6) 2 . ?
O1 Li1 Ga1 43.8(6) . . ?
O2 Ga1 O2 92.4(2) 13 15_445 ?
O2 Ga1 O2 92.4(2) 13 14_455 ?
O2 Ga1 O2 92.4(2) 15_445 14_455 ?
O2 Ga1 O1 86.7(2) 13 . ?
O2 Ga1 O1 174.1(2) 15_445 . ?
O2 Ga1 O1 93.4(2) 14_455 . ?
O2 Ga1 O1 93.4(2) 13 3 ?
O2 Ga1 O1 86.7(2) 15_445 3 ?
O2 Ga1 O1 174.1(2) 14_455 3 ?
O1 Ga1 O1 87.6(2) . 3 ?
O2 Ga1 O1 174.1(2) 13 2 ?
O2 Ga1 O1 93.4(2) 15_445 2 ?
O2 Ga1 O1 86.7(2) 14_455 2 ?
O1 Ga1 O1 87.6(2) . 2 ?
O1 Ga1 O1 87.6(2) 3 2 ?
O2 Ga1 Li1 123.54(16) 13 . ?
O2 Ga1 Li1 123.54(16) 15_445 . ?
O2 Ga1 Li1 123.54(16) 14_455 . ?
O1 Ga1 Li1 53.06(15) . . ?
O1 Ga1 Li1 53.06(15) 3 . ?
O1 Ga1 Li1 53.06(15) 2 . ?
O3 Ga2 O3 90.6(2) 17 18_545 ?
O3 Ga2 O3 179.999(1) 17 2_655 ?
O3 Ga2 O3 89.4(2) 18_545 2_655 ?
O3 Ga2 O3 90.6(2) 17 16_655 ?
O3 Ga2 O3 90.6(2) 18_545 16_655 ?
O3 Ga2 O3 89.4(2) 2_655 16_655 ?
O3 Ga2 O3 89.4(2) 17 3_665 ?
O3 Ga2 O3 179.998(1) 18_545 3_665 ?
O3 Ga2 O3 90.6(2) 2_655 3_665 ?
O3 Ga2 O3 89.4(2) 16_655 3_665 ?
O3 Ga2 O3 89.4(2) 17 . ?
O3 Ga2 O3 89.4(2) 18_545 . ?
O3 Ga2 O3 90.6(2) 2_655 . ?
O3 Ga2 O3 179.998(1) 16_655 . ?
O3 Ga2 O3 90.6(2) 3_665 . ?
O3 Te1 O1 95.7(2) . . ?
O3 Te1 O2 93.5(2) . . ?
O1 Te1 O2 97.1(2) . . ?
Te1 O1 Ga1 113.4(3) . . ?
Te1 O1 Li1 112.6(3) . . ?
Ga1 O1 Li1 83.1(6) . . ?
Te1 O2 Ga1 121.8(3) . 13 ?
Te1 O3 Ga2 124.9(3) . . ?

loop_
_geom_bond_atom_site_label_1
_geom_bond_atom_site_label_2
_geom_bond_distance
_geom_bond_site_symmetry_2
_geom_bond_publ_flag
Li1 O1W 2.015(18) . ?
Li1 O1W 2.015(18) 2 ?
Li1 O1W 2.015(18) 3 ?
Li1 O1 2.30(2) 3 ?
Li1 O1 2.30(2) 2 ?
Li1 O1 2.30(2) . ?
Li1 Ga1 2.86(3) . ?
Ga1 O2 1.984(5) 13 ?
Ga1 O2 1.984(5) 15_445 ?
Ga1 O2 1.984(5) 14_455 ?
Ga1 O1 1.993(5) . ?
Ga1 O1 1.993(5) 3 ?
Ga1 O1 1.993(5) 2 ?
Ga2 O3 1.970(5) 17 ?
Ga2 O3 1.970(5) 18_545 ?
Ga2 O3 1.970(5) 2_655 ?
Ga2 O3 1.970(5) 16_655 ?
Ga2 O3 1.970(5) 3_665 ?
Ga2 O3 1.970(5) . ?
Te1 O3 1.864(5) . ?
Te1 O1 1.875(5) . ?
Te1 O2 1.886(5) . ?
O2 Ga1 1.984(5) 13 ?
